data_4506544
loop_
_publ_author_name
'Li, Huijun'
'Zhao, Bei'
'Ding, Ran'
'Jia, Yanyuan'
'Hou, Hongwei'
'Fan, Yaoting'

_publ_section_title
;
 Structural Diversity for a Series of Novel Zn Metal--Organic Frameworks
 Based on Different Secondary Building Units
;
_journal_issue 8
_journal_name_full 'Crystal Growth &amp; Design'
_journal_page_first 4170
_journal_paper_doi 10.1021/cg3006794
_journal_volume 12
_journal_year 2012
_chemical_formula_sum 'C32 H58 N6 O27 S4 Zn3'
_chemical_formula_weight 1283.19
_chemical_name_systematic
; 
 ? 
;
_space_group_IT_number 2
_symmetry_cell_setting monoclinic
_symmetry_space_group_name_Hall '-P 1'
_symmetry_space_group_name_H-M 'P -1'
_atom_sites_solution_hydrogens geom
_atom_sites_solution_primary direct
_atom_sites_solution_secondary difmap
_audit_creation_method SHELXL-97
_cell_angle_alpha 107.23(3)
_cell_angle_beta 91.26(3)
_cell_angle_gamma 110.36(3)
_cell_formula_units_Z 2
_cell_length_a 10.715(2)
_cell_length_b 12.993(3)
_cell_length_c 20.374(4)
_cell_measurement_reflns_used 4887
_cell_measurement_temperature 293(2)
_cell_measurement_theta_max 29.1117
_cell_measurement_theta_min 1.7672
_cell_volume 2515.0(12)
_computing_structure_refinement 'SHELXL-97 (Sheldrick, 1997)'
_computing_structure_solution 'SHELXS-97 (Sheldrick, 1990)'
_diffrn_ambient_temperature 293(2)
_diffrn_detector_area_resol_mean 28.5714
_diffrn_measured_fraction_theta_full 0.992
_diffrn_measured_fraction_theta_max 0.992
_diffrn_measurement_device_type
;
Saturn724 (4x4 bin mode)
;
_diffrn_measurement_method dtprofit.ref
_diffrn_radiation_monochromator graphite
_diffrn_radiation_source 'fine-focus sealed tube'
_diffrn_radiation_type MoK\a
_diffrn_radiation_wavelength 0.71073
_diffrn_reflns_av_R_equivalents 0.0677
_diffrn_reflns_av_sigmaI/netI 0.1018
_diffrn_reflns_limit_h_max 12
_diffrn_reflns_limit_h_min -12
_diffrn_reflns_limit_k_max 15
_diffrn_reflns_limit_k_min -15
_diffrn_reflns_limit_l_max 24
_diffrn_reflns_limit_l_min -22
_diffrn_reflns_number 21885
_diffrn_reflns_theta_full 25.00
_diffrn_reflns_theta_max 25.00
_diffrn_reflns_theta_min 2.15
_diffrn_standards_decay_% 0
_diffrn_standards_interval_count 0
_diffrn_standards_interval_time 0
_diffrn_standards_number 0
_exptl_absorpt_coefficient_mu 1.679
_exptl_absorpt_correction_T_max 1.0000
_exptl_absorpt_correction_T_min 0.8144
_exptl_absorpt_correction_type multi-scan
_exptl_crystal_colour Colorless
_exptl_crystal_density_diffrn 1.695
_exptl_crystal_density_method 'not measured'
_exptl_crystal_description Prism
_exptl_crystal_F_000 1324
_exptl_crystal_size_max 0.2000
_exptl_crystal_size_mid 0.2000
_exptl_crystal_size_min 0.2000
_refine_diff_density_max 1.232
_refine_diff_density_min -0.910
_refine_diff_density_rms 0.104
_refine_ls_extinction_method none
_refine_ls_goodness_of_fit_ref 1.003
_refine_ls_hydrogen_treatment constr
_refine_ls_matrix_type full
_refine_ls_number_parameters 675
_refine_ls_number_reflns 8795
_refine_ls_number_restraints 42
_refine_ls_restrained_S_all 1.011
_refine_ls_R_factor_all 0.1078
_refine_ls_R_factor_gt 0.0706
_refine_ls_shift/su_max 0.002
_refine_ls_shift/su_mean 0.000
_refine_ls_structure_factor_coef Fsqd
_refine_ls_weighting_details 'calc w=1/[\s^2^(Fo^2^)+(0.0997P)^2^+0.0000P] where P=(Fo^2^+2Fc^2^)/3'
_refine_ls_weighting_scheme calc
_refine_ls_wR_factor_gt 0.1686
_refine_ls_wR_factor_ref 0.1987
_reflns_number_gt 5807
_reflns_number_total 8795
_reflns_threshold_expression >2sigma(I)
_cod_data_source_file cg3006794_si_002.cif
_cod_data_source_block 2
_cod_depositor_comments
;
The following automatic conversions were performed:

'_exptl_absorpt_correction_type' value 'Multi-scan' changed to
'multi-scan' according to
/home/saulius/struct/CIF-dictionaries/cif_core.dic dictionary named
'cif_core.dic' version 2.4.2 from 2011-04-26.

Automatic conversion script
Id: cif_fix_values 1891 2012-01-12 08:04:46Z andrius 
;
_cod_original_cell_volume 2514.9(9)
_cod_original_sg_symbol_H-M P-1
_cod_database_code 4506544

loop_
_symmetry_equiv_pos_as_xyz
'x, y, z'
'-x, -y, -z'

loop_
_atom_site_label
_atom_site_type_symbol
_atom_site_fract_x
_atom_site_fract_y
_atom_site_fract_z
_atom_site_U_iso_or_equiv
_atom_site_adp_type
_atom_site_occupancy
_atom_site_symmetry_multiplicity
_atom_site_calc_flag
_atom_site_refinement_flags
_atom_site_disorder_assembly
_atom_site_disorder_group
Zn1 Zn 0.04439(5) 0.39986(4) 1.27132(3) 0.03123(14) Uani 1 1 d . . .
Zn2 Zn 0.44455(5) -0.11940(4) 0.75232(3) 0.03222(14) Uani 1 1 d . . .
Zn3 Zn -0.16295(5) 0.11971(4) 1.16489(3) 0.03330(15) Uani 1 1 d . . .
C1 C 0.9413(4) 0.2394(4) 0.3293(3) 0.0302(12) Uani 1 1 d . . .
C2 C 0.8726(5) 0.1266(4) 0.3435(3) 0.0360(13) Uani 1 1 d . . .
H2A H 0.8658 0.0622 0.3026 0.043 Uiso 1 1 calc R . .
H2B H 0.7822 0.1196 0.3529 0.043 Uiso 1 1 calc R . .
C3 C 0.9488(5) 0.1196(4) 0.4049(2) 0.0361(13) Uani 1 1 d . . .
H3A H 1.0375 0.1218 0.3945 0.043 Uiso 1 1 calc R . .
H3B H 0.9600 0.1861 0.4453 0.043 Uiso 1 1 calc R . .
C4 C 0.8168(5) -0.3014(4) 0.3478(3) 0.0438(14) Uani 1 1 d . . .
H4A H 0.8111 -0.3033 0.2999 0.053 Uiso 1 1 calc R . .
H4B H 0.7401 -0.3656 0.3517 0.053 Uiso 1 1 calc R . .
C5 C 0.9428(5) -0.3167(4) 0.3669(3) 0.0471(16) Uani 1 1 d . . .
H5A H 0.9535 -0.3060 0.4161 0.056 Uiso 1 1 calc R . .
H5B H 1.0188 -0.2571 0.3582 0.056 Uiso 1 1 calc R . .
C6 C 0.9445(5) -0.4348(4) 0.3268(3) 0.0364(13) Uani 1 1 d . . .
C7 C 0.6180(4) -0.0922(4) 0.5278(2) 0.0382(13) Uani 1 1 d . . .
H7A H 0.5372 -0.1605 0.5074 0.046 Uiso 1 1 calc R . .
H7B H 0.5942 -0.0244 0.5355 0.046 Uiso 1 1 calc R . .
C8 C 0.6711(5) -0.0944(5) 0.5963(3) 0.0428(14) Uani 1 1 d . . .
H8A H 0.7548 -0.0283 0.6150 0.051 Uiso 1 1 calc R . .
H8B H 0.6909 -0.1642 0.5884 0.051 Uiso 1 1 calc R . .
C9 C 0.5748(5) -0.0913(4) 0.6495(3) 0.0386(14) Uani 1 1 d . . .
C10 C 0.7901(5) 0.0146(4) 0.4698(3) 0.0379(13) Uani 1 1 d . . .
C11 C 0.7187(5) -0.1951(4) 0.4393(3) 0.0387(14) Uani 1 1 d . . .
C12 C 0.8838(4) -0.0909(4) 0.3778(3) 0.0366(12) Uani 1 1 d . . .
C13 C 0.4156(5) 0.0757(4) 0.8179(3) 0.0350(12) Uani 1 1 d . . .
C14 C 0.3588(4) 0.1689(4) 0.8457(3) 0.0360(13) Uani 1 1 d . . .
H14A H 0.3076 0.1730 0.8073 0.043 Uiso 1 1 calc R . .
H14B H 0.2969 0.1464 0.8775 0.043 Uiso 1 1 calc R . .
C15 C 0.4615(4) 0.2868(4) 0.8823(3) 0.0349(13) Uani 1 1 d . . .
H15A H 0.5193 0.2824 0.9178 0.042 Uiso 1 1 calc R . .
H15B H 0.5169 0.3145 0.8495 0.042 Uiso 1 1 calc R . .
C16 C 0.3749(5) 0.7665(4) 0.8499(3) 0.0346(12) Uani 1 1 d . . .
C17 C 0.3931(5) 0.6842(4) 0.8865(3) 0.0428(13) Uani 1 1 d . . .
H17A H 0.4697 0.6644 0.8719 0.051 Uiso 1 1 calc R . .
H17B H 0.4122 0.7237 0.9362 0.051 Uiso 1 1 calc R . .
C18 C 0.2713(4) 0.5750(4) 0.8711(3) 0.0370(13) Uani 1 1 d . . .
H18A H 0.1944 0.5940 0.8860 0.044 Uiso 1 1 calc R . .
H18B H 0.2519 0.5345 0.8215 0.044 Uiso 1 1 calc R . .
C19 C 0.0462(4) 0.3233(4) 1.1243(3) 0.0345(12) Uani 1 1 d . . .
C20 C 0.0935(5) 0.3445(4) 1.0595(3) 0.0386(14) Uani 1 1 d . . .
H20A H 0.0315 0.3689 1.0384 0.046 Uiso 1 1 calc R . .
H20B H 0.0924 0.2724 1.0270 0.046 Uiso 1 1 calc R . .
C21 C 0.2324(5) 0.4350(4) 1.0717(2) 0.0379(13) Uani 1 1 d . . .
H21A H 0.2305 0.5102 1.0974 0.045 Uiso 1 1 calc R . .
H21B H 0.2919 0.4178 1.0998 0.045 Uiso 1 1 calc R . .
C22 C 0.2560(4) 0.5098(4) 0.9726(3) 0.0332(12) Uani 1 1 d . . .
C23 C 0.3553(4) 0.3688(4) 0.9775(3) 0.0312(12) Uani 1 1 d . . .
C24 C 0.3643(4) 0.4310(4) 0.8763(3) 0.0346(13) Uani 1 1 d . . .
C25 C -0.2743(9) 0.0998(7) 0.9733(4) 0.107(2) Uani 1 1 d U . .
H25A H -0.2627 0.1736 1.0064 0.161 Uiso 1 1 calc R A 1
H25B H -0.3671 0.0493 0.9655 0.161 Uiso 1 1 calc R A 1
H25C H -0.2472 0.1102 0.9303 0.161 Uiso 1 1 calc R A 1
C26 C -0.2176(8) -0.0841(7) 0.9388(4) 0.096(2) Uani 1 1 d U . .
H26A H -0.1696 -0.1278 0.9505 0.143 Uiso 1 1 calc R B 1
H26B H -0.1917 -0.0685 0.8969 0.143 Uiso 1 1 calc R B 1
H26C H -0.3125 -0.1280 0.9320 0.143 Uiso 1 1 calc R B 1
C27 C 0.4038(6) 0.5918(4) 1.2883(4) 0.0637(19) Uani 1 1 d . . .
H27A H 0.3373 0.6175 1.2739 0.096 Uiso 1 1 calc R . .
H27B H 0.4871 0.6269 1.2727 0.096 Uiso 1 1 calc R . .
H27C H 0.4170 0.6137 1.3381 0.096 Uiso 1 1 calc R . .
C28 C 0.4826(5) 0.4190(5) 1.2917(4) 0.068(2) Uani 1 1 d . . .
H28A H 0.4957 0.4566 1.3410 0.102 Uiso 1 1 calc R . .
H28B H 0.5635 0.4510 1.2732 0.102 Uiso 1 1 calc R . .
H28C H 0.4611 0.3373 1.2821 0.102 Uiso 1 1 calc R . .
C31 C 0.1472(6) 0.8664(6) 0.2288(4) 0.071(2) Uani 1 1 d . . .
H31A H 0.2021 0.9003 0.1983 0.106 Uiso 1 1 calc R . .
H31B H 0.1961 0.8361 0.2530 0.106 Uiso 1 1 calc R . .
H31C H 0.1238 0.9245 0.2616 0.106 Uiso 1 1 calc R . .
C32 C 0.0749(6) 0.6596(5) 0.1350(4) 0.074(2) Uani 1 1 d . . .
H32A H 0.0070 0.5898 0.1047 0.111 Uiso 1 1 calc R . .
H32B H 0.1222 0.6407 0.1674 0.111 Uiso 1 1 calc R . .
H32C H 0.1370 0.6964 0.1081 0.111 Uiso 1 1 calc R . .
N1 N 0.7180(4) -0.0891(3) 0.4792(2) 0.0363(11) Uani 1 1 d . . .
N2 N 0.8757(3) 0.0111(3) 0.4205(2) 0.0308(10) Uani 1 1 d . . .
N3 N 0.8108(4) -0.1908(3) 0.3927(2) 0.0384(11) Uani 1 1 d . . .
N4 N 0.3960(3) 0.3707(3) 0.9151(2) 0.0283(10) Uani 1 1 d . . .
N5 N 0.2952(3) 0.4996(3) 0.9078(2) 0.0315(10) Uani 1 1 d . . .
N6 N 0.2860(4) 0.4401(3) 1.0061(2) 0.0306(10) Uani 1 1 d . . .
O1 O 0.9296(3) 0.2394(2) 0.26568(15) 0.0281(8) Uani 1 1 d . . .
O2 O 1.0083(3) 0.3305(3) 0.37549(18) 0.0425(10) Uani 1 1 d . . .
O3 O 0.8416(4) -0.5175(3) 0.2977(2) 0.0536(12) Uani 1 1 d . . .
O4 O 1.0622(3) -0.4406(3) 0.32547(19) 0.0459(10) Uani 1 1 d . . .
O5 O 0.9555(4) -0.0904(3) 0.3337(2) 0.0615(11) Uani 1 1 d . . .
O6 O 0.6482(4) -0.2847(3) 0.4459(2) 0.0607(12) Uani 1 1 d . . .
O7 O 0.7829(4) 0.1066(3) 0.5045(2) 0.0555(11) Uani 1 1 d . . .
O8 O 0.4713(3) -0.0727(3) 0.63966(19) 0.0465(10) Uani 1 1 d . . .
O9 O 0.6056(3) -0.1119(3) 0.70425(17) 0.0388(9) Uani 1 1 d . . .
O10 O 0.3188(3) -0.2736(3) 0.6835(2) 0.0431(10) Uani 1 1 d . . .
H10 H 0.3085 -0.3256 0.7003 0.065 Uiso 1 1 calc R . .
O11 O 0.3301(3) -0.0294(2) 0.79155(16) 0.0309(8) Uani 1 1 d . . .
O12 O 0.5366(3) 0.0971(3) 0.8189(2) 0.0503(11) Uani 1 1 d . . .
O13 O 0.3960(4) 0.4253(3) 0.81925(19) 0.0510(10) Uani 1 1 d . . .
O14 O 0.3793(3) 0.3091(3) 1.0089(2) 0.0537(10) Uani 1 1 d . . .
O15 O 0.1957(3) 0.5715(3) 0.99828(19) 0.0474(10) Uani 1 1 d . . .
O16 O 0.2605(3) 0.7692(3) 0.8428(2) 0.0474(10) Uani 1 1 d . . .
O17 O 0.4754(3) 0.8236(3) 0.82845(19) 0.0463(10) Uani 1 1 d . . .
O18 O 0.0670(3) 0.4112(3) 1.17691(18) 0.0414(10) Uani 1 1 d . . .
O19 O -0.0059(3) 0.2210(3) 1.1231(2) 0.0500(11) Uani 1 1 d . . .
O20 O -0.2499(5) 0.0087(4) 1.0660(2) 0.0779(15) Uani 1 1 d . . .
O21 O -0.0474(3) 0.0235(3) 1.1745(2) 0.0510(11) Uani 1 1 d . . .
H21 H 0.0064 0.0582 1.2103 0.076 Uiso 1 1 calc R C .
O22 O 0.2305(3) 0.3949(3) 1.2901(2) 0.0455(10) Uani 1 1 d . . .
O24 O -0.0525(4) 0.7964(4) 0.1277(3) 0.0891(16) Uani 1 1 d . . .
O25 O 0.8314(4) 0.8464(3) 0.7283(3) 0.0741(15) Uani 1 1 d . . .
O26 O 0.7101(5) 0.2223(4) 0.6298(3) 0.107(2) Uani 1 1 d . . .
O27 O 0.4354(4) 0.1376(4) 0.6645(3) 0.0827(16) Uani 1 1 d . . .
S1 S 0.34945(12) 0.44090(11) 1.25267(8) 0.0421(4) Uani 1 1 d . . .
S2A S -0.1810(5) 0.0416(3) 1.00349(19) 0.0891(13) Uani 0.516(3) 1 d PU C 1
S2B S -0.3136(4) -0.0304(3) 0.99334(17) 0.0620(10) Uani 0.484(3) 1 d PU C 2
S4A S 0.2610(4) 0.5181(4) 0.5267(2) 0.0590(13) Uani 0.372(3) 1 d P D 1
S4B S 0.3436(2) 0.5920(2) 0.49515(12) 0.0502(7) Uani 0.628(3) 1 d P D 2
S3 S -0.00016(15) 0.75324(14) 0.17973(10) 0.0639(5) Uani 1 1 d . . .
O23 O 0.4080(4) 0.6359(5) 0.5713(3) 0.1068(19) Uani 1 1 d . . .
C29 C 0.1889(7) 0.6047(7) 0.4982(5) 0.104(3) Uani 1 1 d . . .
H29A H 0.1584 0.6488 0.5365 0.155 Uiso 1 1 calc R D 1
H29B H 0.1143 0.5554 0.4625 0.155 Uiso 1 1 calc R D 1
H29C H 0.2553 0.6568 0.4801 0.155 Uiso 1 1 calc R D 1
C30 C 0.3032(8) 0.4480(7) 0.4688(6) 0.150(4) Uani 1 1 d . . .
H30A H 0.3407 0.4009 0.4846 0.226 Uiso 1 1 calc R D 1
H30B H 0.3698 0.4977 0.4496 0.226 Uiso 1 1 calc R D 1
H30C H 0.2271 0.3989 0.4339 0.226 Uiso 1 1 calc R D 1

loop_
_atom_site_aniso_label
_atom_site_aniso_U_11
_atom_site_aniso_U_22
_atom_site_aniso_U_33
_atom_site_aniso_U_23
_atom_site_aniso_U_13
_atom_site_aniso_U_12
Zn1 0.0340(2) 0.0249(2) 0.0363(3) 0.0104(2) 0.0103(2) 0.0120(2)
Zn2 0.0358(2) 0.0327(2) 0.0367(3) 0.0157(2) 0.0133(2) 0.0185(2)
Zn3 0.0403(3) 0.0273(2) 0.0351(3) 0.0134(2) 0.0104(2) 0.0128(2)
C1 0.0259(18) 0.0299(19) 0.042(3) 0.0146(18) 0.0089(19) 0.0163(16)
C2 0.037(2) 0.032(2) 0.041(3) 0.016(2) 0.003(2) 0.0119(19)
C3 0.048(2) 0.035(2) 0.027(3) 0.0064(19) 0.000(2) 0.0213(19)
C4 0.058(3) 0.034(2) 0.041(3) 0.007(2) 0.007(2) 0.022(2)
C5 0.045(2) 0.040(2) 0.055(4) 0.009(2) 0.006(3) 0.019(2)
C6 0.055(2) 0.0295(19) 0.035(3) 0.0118(19) 0.021(2) 0.0257(19)
C7 0.039(2) 0.048(2) 0.037(3) 0.017(2) 0.017(2) 0.023(2)
C8 0.046(2) 0.056(3) 0.034(3) 0.018(2) 0.018(2) 0.025(2)
C9 0.041(2) 0.033(2) 0.038(3) 0.007(2) 0.015(2) 0.012(2)
C10 0.039(2) 0.046(2) 0.036(3) 0.020(2) 0.009(2) 0.018(2)
C11 0.044(3) 0.033(2) 0.035(3) 0.014(2) 0.010(2) 0.007(2)
C12 0.047(2) 0.041(2) 0.037(3) 0.0232(19) 0.018(2) 0.0254(19)
C13 0.045(2) 0.032(2) 0.033(3) 0.0148(19) 0.009(2) 0.0168(19)
C14 0.037(2) 0.0268(19) 0.047(3) 0.008(2) 0.009(2) 0.0181(18)
C15 0.033(2) 0.0217(19) 0.047(3) 0.004(2) 0.007(2) 0.0112(17)
C16 0.045(2) 0.0266(19) 0.035(3) 0.0163(18) 0.002(2) 0.0114(19)
C17 0.049(2) 0.039(2) 0.061(3) 0.034(2) 0.012(2) 0.0254(19)
C18 0.034(2) 0.039(2) 0.041(3) 0.019(2) 0.006(2) 0.0112(19)
C19 0.034(2) 0.034(2) 0.041(3) 0.015(2) 0.010(2) 0.0171(18)
C20 0.048(3) 0.032(2) 0.033(3) 0.013(2) 0.013(2) 0.011(2)
C21 0.040(2) 0.049(3) 0.026(2) 0.013(2) 0.011(2) 0.017(2)
C22 0.042(2) 0.0270(19) 0.033(3) 0.0092(19) 0.009(2) 0.0155(18)
C23 0.029(2) 0.0289(19) 0.036(3) 0.0118(19) 0.000(2) 0.0100(17)
C24 0.035(2) 0.0216(18) 0.051(3) 0.0193(19) 0.014(2) 0.0078(18)
C25 0.145(4) 0.090(3) 0.069(3) 0.017(3) 0.017(3) 0.030(3)
C26 0.123(3) 0.089(3) 0.065(3) 0.015(3) 0.028(3) 0.034(3)
C27 0.072(3) 0.041(3) 0.090(4) 0.029(3) 0.048(3) 0.027(2)
C28 0.043(3) 0.065(3) 0.106(5) 0.038(3) 0.007(3) 0.021(3)
C31 0.057(3) 0.067(4) 0.068(5) 0.005(4) 0.009(3) 0.013(3)
C32 0.075(3) 0.074(4) 0.082(5) 0.016(4) 0.008(4) 0.045(3)
N1 0.049(2) 0.0308(18) 0.032(2) 0.0125(16) 0.0171(18) 0.0148(16)
N2 0.0406(18) 0.0294(16) 0.031(2) 0.0165(15) 0.0138(16) 0.0165(15)
N3 0.0383(18) 0.0384(18) 0.047(3) 0.0160(18) 0.0119(18) 0.0220(16)
N4 0.0368(18) 0.0166(15) 0.030(2) 0.0092(14) 0.0087(16) 0.0068(14)
N5 0.0434(18) 0.0314(16) 0.033(2) 0.0167(15) 0.0115(16) 0.0239(14)
N6 0.0363(17) 0.0296(16) 0.032(2) 0.0150(15) 0.0122(16) 0.0142(15)
O1 0.0338(14) 0.0297(13) 0.0269(16) 0.0155(12) 0.0112(12) 0.0132(12)
O2 0.0530(18) 0.0306(15) 0.0366(19) 0.0095(14) 0.0008(16) 0.0084(15)
O3 0.057(2) 0.0248(16) 0.064(3) 0.0057(17) -0.0063(19) 0.0046(16)
O4 0.0569(18) 0.0352(16) 0.048(2) 0.0091(15) 0.0145(17) 0.0233(15)
O5 0.088(2) 0.0503(18) 0.071(2) 0.0348(17) 0.0583(19) 0.0400(16)
O6 0.073(2) 0.0420(19) 0.066(3) 0.0198(19) 0.027(2) 0.0167(18)
O7 0.091(2) 0.0373(17) 0.045(2) 0.0113(16) 0.0265(19) 0.0316(17)
O8 0.0414(16) 0.0541(18) 0.054(2) 0.0222(16) 0.0186(16) 0.0252(14)
O9 0.0346(15) 0.0490(17) 0.0364(19) 0.0182(15) 0.0115(14) 0.0156(14)
O10 0.0371(16) 0.0304(15) 0.059(2) 0.0117(16) 0.0115(16) 0.0104(14)
O11 0.0404(15) 0.0201(13) 0.0309(17) 0.0083(12) 0.0074(14) 0.0097(12)
O12 0.0364(16) 0.0396(17) 0.075(3) 0.0127(18) 0.0176(17) 0.0183(14)
O13 0.079(2) 0.0539(17) 0.040(2) 0.0243(15) 0.0323(17) 0.0391(16)
O14 0.0749(19) 0.0635(17) 0.052(2) 0.0323(16) 0.0161(18) 0.0480(15)
O15 0.0679(18) 0.0508(16) 0.049(2) 0.0244(15) 0.0324(16) 0.0441(14)
O16 0.0460(17) 0.0420(16) 0.066(2) 0.0322(16) 0.0068(17) 0.0175(14)
O17 0.0435(17) 0.0486(16) 0.061(2) 0.0377(15) 0.0136(16) 0.0172(15)
O18 0.0474(17) 0.0387(16) 0.039(2) 0.0129(15) 0.0141(15) 0.0170(14)
O19 0.0633(19) 0.0359(16) 0.058(2) 0.0206(16) 0.0292(18) 0.0217(15)
O20 0.130(3) 0.051(2) 0.037(2) 0.0051(19) -0.016(2) 0.023(2)
O21 0.0480(18) 0.0395(16) 0.067(3) 0.0133(17) -0.0016(18) 0.0215(15)
O22 0.0340(15) 0.0410(16) 0.067(2) 0.0236(16) 0.0125(16) 0.0144(14)
O24 0.104(3) 0.077(2) 0.086(4) -0.003(2) -0.032(3) 0.060(2)
O25 0.0468(19) 0.049(2) 0.124(4) 0.028(2) -0.016(2) 0.0163(17)
O26 0.097(3) 0.075(3) 0.131(5) 0.003(3) 0.054(3) 0.032(3)
O27 0.072(2) 0.066(2) 0.111(4) 0.028(3) -0.013(3) 0.028(2)
S1 0.0353(6) 0.0412(6) 0.0505(8) 0.0150(6) 0.0103(6) 0.0147(5)
S2A 0.128(3) 0.0607(18) 0.0453(17) 0.0241(14) 0.0028(18) -0.0091(19)
S2B 0.0886(19) 0.0667(16) 0.0377(15) 0.0216(13) 0.0151(14) 0.0325(15)
S4A 0.057(2) 0.091(3) 0.034(2) 0.0179(19) 0.0089(17) 0.0339(19)
S4B 0.0552(12) 0.0485(12) 0.0395(13) 0.0100(10) 0.0116(10) 0.0137(10)
S3 0.0565(8) 0.0525(8) 0.0730(12) 0.0051(8) 0.0137(8) 0.0212(7)
O23 0.102(3) 0.133(3) 0.057(3) -0.046(3) -0.030(2) 0.077(3)
C29 0.089(4) 0.114(5) 0.113(7) 0.017(5) -0.001(5) 0.061(4)
C30 0.128(5) 0.068(4) 0.208(10) -0.037(5) -0.101(6) 0.055(4)

loop_
_atom_type_symbol
_atom_type_description
_atom_type_scat_dispersion_real
_atom_type_scat_dispersion_imag
_atom_type_scat_source
C C 0.0033 0.0016 'International Tables Vol C Tables 4.2.6.8 and 6.1.1.4'
H H 0.0000 0.0000 'International Tables Vol C Tables 4.2.6.8 and 6.1.1.4'
N N 0.0061 0.0033 'International Tables Vol C Tables 4.2.6.8 and 6.1.1.4'
O O 0.0106 0.0060 'International Tables Vol C Tables 4.2.6.8 and 6.1.1.4'
Zn Zn 0.2839 1.4301 'International Tables Vol C Tables 4.2.6.8 and 6.1.1.4'
S S 0.1246 0.1234 'International Tables Vol C Tables 4.2.6.8 and 6.1.1.4'

loop_
_geom_angle_atom_site_label_1
_geom_angle_atom_site_label_2
_geom_angle_atom_site_label_3
_geom_angle
_geom_angle_site_symmetry_1
_geom_angle_site_symmetry_3
O4 Zn1 O1 137.09(14) 1_466 1_456
O4 Zn1 O18 102.06(16) 1_466 .
O1 Zn1 O18 110.49(13) 1_456 .
O4 Zn1 O22 104.70(14) 1_466 .
O1 Zn1 O22 99.82(13) 1_456 .
O18 Zn1 O22 94.67(15) . .
O17 Zn2 O9 103.23(15) 1_545 .
O17 Zn2 O11 101.81(15) 1_545 .
O9 Zn2 O11 143.21(14) . .
O17 Zn2 O10 98.33(15) 1_545 .
O9 Zn2 O10 95.89(14) . .
O11 Zn2 O10 106.67(13) . .
O20 Zn3 O21 91.76(18) . .
O20 Zn3 O16 91.40(18) . 2_567
O21 Zn3 O16 174.16(13) . 2_567
O20 Zn3 O19 90.01(17) . .
O21 Zn3 O19 89.21(15) . .
O16 Zn3 O19 85.88(15) 2_567 .
O20 Zn3 O11 91.15(16) . 2_557
O21 Zn3 O11 96.05(14) . 2_557
O16 Zn3 O11 88.80(13) 2_567 2_557
O19 Zn3 O11 174.58(14) . 2_557
O20 Zn3 O1 177.99(16) . 1_456
O21 Zn3 O1 89.26(14) . 1_456
O16 Zn3 O1 87.43(13) 2_567 1_456
O19 Zn3 O1 88.27(13) . 1_456
O11 Zn3 O1 90.46(11) 2_557 1_456
O2 C1 O1 119.2(4) . .
O2 C1 C2 122.5(5) . .
O1 C1 C2 118.3(4) . .
C1 C2 C3 111.8(4) . .
C1 C2 H2A 109.3 . .
C3 C2 H2A 109.3 . .
C1 C2 H2B 109.3 . .
C3 C2 H2B 109.3 . .
H2A C2 H2B 107.9 . .
N2 C3 C2 111.0(3) . .
N2 C3 H3A 109.4 . .
C2 C3 H3A 109.4 . .
N2 C3 H3B 109.4 . .
C2 C3 H3B 109.4 . .
H3A C3 H3B 108.0 . .
N3 C4 C5 112.2(4) . .
N3 C4 H4A 109.2 . .
C5 C4 H4A 109.2 . .
N3 C4 H4B 109.2 . .
C5 C4 H4B 109.2 . .
H4A C4 H4B 107.9 . .
C4 C5 C6 113.1(4) . .
C4 C5 H5A 109.0 . .
C6 C5 H5A 109.0 . .
C4 C5 H5B 109.0 . .
C6 C5 H5B 109.0 . .
H5A C5 H5B 107.8 . .
O3 C6 O4 123.0(4) . .
O3 C6 C5 122.1(4) . .
O4 C6 C5 115.0(4) . .
N1 C7 C8 111.5(4) . .
N1 C7 H7A 109.3 . .
C8 C7 H7A 109.3 . .
N1 C7 H7B 109.3 . .
C8 C7 H7B 109.3 . .
H7A C7 H7B 108.0 . .
C7 C8 C9 113.7(4) . .
C7 C8 H8A 108.8 . .
C9 C8 H8A 108.8 . .
C7 C8 H8B 108.8 . .
C9 C8 H8B 108.8 . .
H8A C8 H8B 107.7 . .
O8 C9 O9 122.5(5) . .
O8 C9 C8 121.7(5) . .
O9 C9 C8 115.8(5) . .
O7 C10 N1 122.4(5) . .
O7 C10 N2 121.1(5) . .
N1 C10 N2 116.4(4) . .
O6 C11 N3 121.9(5) . .
O6 C11 N1 122.7(5) . .
N3 C11 N1 115.4(4) . .
O5 C12 N2 121.3(4) . .
O5 C12 N3 122.9(4) . .
N2 C12 N3 115.7(4) . .
O12 C13 O11 120.7(4) . .
O12 C13 C14 122.6(4) . .
O11 C13 C14 116.8(4) . .
C15 C14 C13 114.7(4) . .
C15 C14 H14A 108.6 . .
C13 C14 H14A 108.6 . .
C15 C14 H14B 108.6 . .
C13 C14 H14B 108.6 . .
H14A C14 H14B 107.6 . .
N4 C15 C14 111.1(3) . .
N4 C15 H15A 109.4 . .
C14 C15 H15A 109.4 . .
N4 C15 H15B 109.4 . .
C14 C15 H15B 109.4 . .
H15A C15 H15B 108.0 . .
O16 C16 O17 125.4(5) . .
O16 C16 C17 117.3(4) . .
O17 C16 C17 117.3(4) . .
C18 C17 C16 112.4(4) . .
C18 C17 H17A 109.1 . .
C16 C17 H17A 109.1 . .
C18 C17 H17B 109.1 . .
C16 C17 H17B 109.1 . .
H17A C17 H17B 107.9 . .
N5 C18 C17 109.8(4) . .
N5 C18 H18A 109.7 . .
C17 C18 H18A 109.7 . .
N5 C18 H18B 109.7 . .
C17 C18 H18B 109.7 . .
H18A C18 H18B 108.2 . .
O19 C19 O18 125.0(5) . .
O19 C19 C20 117.8(4) . .
O18 C19 C20 117.1(4) . .
C19 C20 C21 113.1(4) . .
C19 C20 H20A 109.0 . .
C21 C20 H20A 109.0 . .
C19 C20 H20B 109.0 . .
C21 C20 H20B 109.0 . .
H20A C20 H20B 107.8 . .
N6 C21 C20 112.0(4) . .
N6 C21 H21A 109.2 . .
C20 C21 H21A 109.2 . .
N6 C21 H21B 109.2 . .
C20 C21 H21B 109.2 . .
H21A C21 H21B 107.9 . .
O15 C22 N5 123.0(5) . .
O15 C22 N6 121.7(5) . .
N5 C22 N6 115.3(4) . .
O14 C23 N4 122.8(4) . .
O14 C23 N6 120.2(5) . .
N4 C23 N6 117.0(4) . .
O13 C24 N4 122.5(4) . .
O13 C24 N5 122.4(5) . .
N4 C24 N5 115.0(4) . .
S2A C25 S2B 47.2(3) . .
S2A C25 H25A 109.5 . .
S2B C25 H25A 124.4 . .
S2A C25 H25B 109.5 . .
S2B C25 H25B 62.3 . .
H25A C25 H25B 109.5 . .
S2A C25 H25C 109.5 . .
S2B C25 H25C 125.4 . .
H25A C25 H25C 109.5 . .
H25B C25 H25C 109.5 . .
S2B C26 S2A 48.0(3) . .
S2B C26 H26A 121.8 . .
S2A C26 H26A 109.5 . .
S2B C26 H26B 128.1 . .
S2A C26 H26B 109.5 . .
H26A C26 H26B 109.5 . .
S2B C26 H26C 61.6 . .
S2A C26 H26C 109.5 . .
H26A C26 H26C 109.5 . .
H26B C26 H26C 109.5 . .
S1 C27 H27A 109.5 . .
S1 C27 H27B 109.5 . .
H27A C27 H27B 109.5 . .
S1 C27 H27C 109.5 . .
H27A C27 H27C 109.5 . .
H27B C27 H27C 109.5 . .
S1 C28 H28A 109.5 . .
S1 C28 H28B 109.5 . .
H28A C28 H28B 109.5 . .
S1 C28 H28C 109.5 . .
H28A C28 H28C 109.5 . .
H28B C28 H28C 109.5 . .
S3 C31 H31A 109.5 . .
S3 C31 H31B 109.5 . .
H31A C31 H31B 109.5 . .
S3 C31 H31C 109.5 . .
H31A C31 H31C 109.5 . .
H31B C31 H31C 109.5 . .
S3 C32 H32A 109.5 . .
S3 C32 H32B 109.5 . .
H32A C32 H32B 109.5 . .
S3 C32 H32C 109.5 . .
H32A C32 H32C 109.5 . .
H32B C32 H32C 109.5 . .
C10 N1 C11 124.3(4) . .
C10 N1 C7 118.9(4) . .
C11 N1 C7 116.2(4) . .
C12 N2 C10 123.5(4) . .
C12 N2 C3 117.4(4) . .
C10 N2 C3 118.5(4) . .
C11 N3 C12 123.8(4) . .
C11 N3 C4 118.4(4) . .
C12 N3 C4 117.1(4) . .
C23 N4 C24 124.5(4) . .
C23 N4 C15 116.5(4) . .
C24 N4 C15 118.2(4) . .
C22 N5 C24 125.3(4) . .
C22 N5 C18 117.7(4) . .
C24 N5 C18 116.8(4) . .
C23 N6 C22 122.6(4) . .
C23 N6 C21 118.7(4) . .
C22 N6 C21 118.5(4) . .
C1 O1 Zn1 104.0(2) . 1_654
C1 O1 Zn3 138.8(3) . 1_654
Zn1 O1 Zn3 117.12(16) 1_654 1_654
C6 O4 Zn1 109.2(3) . 1_644
C9 O9 Zn2 102.3(3) . .
Zn2 O10 H10 109.5 . .
C13 O11 Zn2 103.5(3) . .
C13 O11 Zn3 128.2(3) . 2_557
Zn2 O11 Zn3 114.67(14) . 2_557
C16 O16 Zn3 141.5(3) . 2_567
C16 O17 Zn2 117.8(3) . 1_565
C19 O18 Zn1 122.4(3) . .
C19 O19 Zn3 138.6(3) . .
S2B O20 S2A 53.2(3) . .
S2B O20 Zn3 158.9(3) . .
S2A O20 Zn3 117.1(3) . .
Zn3 O21 H21 109.5 . .
S1 O22 Zn1 124.2(2) . .
O22 S1 C27 104.6(3) . .
O22 S1 C28 104.3(3) . .
C27 S1 C28 99.3(3) . .
O20 S2A C25 104.9(5) . .
O20 S2A C26 106.0(4) . .
C25 S2A C26 101.1(5) . .
O20 S2B C26 110.0(4) . .
O20 S2B C25 103.8(4) . .
C26 S2B C25 95.8(5) . .
C30 S4A O23 105.5(4) . .
C30 S4A C29 110.1(6) . .
O23 S4A C29 94.3(4) . .
O23 S4B C30 105.6(5) . .
O23 S4B C29 105.2(4) . .
C30 S4B C29 102.8(4) . .
O24 S3 C32 107.3(3) . .
O24 S3 C31 107.4(3) . .
C32 S3 C31 97.5(3) . .
S4B O23 S4A 49.2(2) . .
S4B C29 S4A 46.5(3) . .
S4B C29 H29A 127.8 . .
S4A C29 H29A 109.5 . .
S4B C29 H29B 121.9 . .
S4A C29 H29B 109.5 . .
H29A C29 H29B 109.5 . .
S4B C29 H29C 63.1 . .
S4A C29 H29C 109.5 . .
H29A C29 H29C 109.5 . .
H29B C29 H29C 109.5 . .
S4A C30 S4B 52.0(3) . .
S4A C30 H30A 109.5 . .
S4B C30 H30A 131.0 . .
S4A C30 H30B 109.5 . .
S4B C30 H30B 57.9 . .
H30A C30 H30B 109.5 . .
S4A C30 H30C 109.5 . .
S4B C30 H30C 119.4 . .
H30A C30 H30C 109.5 . .
H30B C30 H30C 109.5 . .

loop_
_geom_bond_atom_site_label_1
_geom_bond_atom_site_label_2
_geom_bond_distance
_geom_bond_site_symmetry_2
Zn1 O4 1.978(3) 1_466
Zn1 O1 1.985(3) 1_456
Zn1 O18 1.986(4) .
Zn1 O22 2.049(3) .
Zn2 O17 1.973(4) 1_545
Zn2 O9 1.990(3) .
Zn2 O11 1.999(3) .
Zn2 O10 2.041(3) .
Zn3 O20 2.066(4) .
Zn3 O21 2.085(4) .
Zn3 O16 2.093(4) 2_567
Zn3 O19 2.115(4) .
Zn3 O11 2.144(3) 2_557
Zn3 O1 2.136(3) 1_456
C1 O2 1.234(5) .
C1 O1 1.298(6) .
C1 C2 1.512(6) .
C2 C3 1.521(7) .
C2 H2A 0.9700 .
C2 H2B 0.9700 .
C3 N2 1.486(6) .
C3 H3A 0.9700 .
C3 H3B 0.9700 .
C4 N3 1.482(6) .
C4 C5 1.490(7) .
C4 H4A 0.9700 .
C4 H4B 0.9700 .
C5 C6 1.517(7) .
C5 H5A 0.9700 .
C5 H5B 0.9700 .
C6 O3 1.220(5) .
C6 O4 1.290(6) .
C7 N1 1.473(6) .
C7 C8 1.509(7) .
C7 H7A 0.9700 .
C7 H7B 0.9700 .
C8 C9 1.515(7) .
C8 H8A 0.9700 .
C8 H8B 0.9700 .
C9 O8 1.238(6) .
C9 O9 1.283(7) .
C10 O7 1.225(6) .
C10 N1 1.373(6) .
C10 N2 1.375(6) .
C11 O6 1.196(6) .
C11 N3 1.382(6) .
C11 N1 1.379(6) .
C12 O5 1.195(6) .
C12 N2 1.386(6) .
C12 N3 1.388(6) .
C13 O12 1.225(5) .
C13 O11 1.290(5) .
C13 C14 1.510(7) .
C14 C15 1.493(6) .
C14 H14A 0.9700 .
C14 H14B 0.9700 .
C15 N4 1.499(6) .
C15 H15A 0.9700 .
C15 H15B 0.9700 .
C16 O16 1.245(6) .
C16 O17 1.248(6) .
C16 C17 1.533(7) .
C17 C18 1.498(6) .
C17 H17A 0.9700 .
C17 H17B 0.9700 .
C18 N5 1.478(7) .
C18 H18A 0.9700 .
C18 H18B 0.9700 .
C19 O19 1.243(6) .
C19 O18 1.261(5) .
C19 C20 1.491(7) .
C20 C21 1.501(6) .
C20 H20A 0.9700 .
C20 H20B 0.9700 .
C21 N6 1.477(6) .
C21 H21A 0.9700 .
C21 H21B 0.9700 .
C22 O15 1.208(6) .
C22 N5 1.378(6) .
C22 N6 1.396(7) .
C23 O14 1.225(6) .
C23 N4 1.357(6) .
C23 N6 1.388(6) .
C24 O13 1.206(6) .
C24 N4 1.377(7) .
C24 N5 1.375(6) .
C25 S2A 1.650(11) .
C25 S2B 1.769(10) .
C25 H25A 0.9600 .
C25 H25B 0.9600 .
C25 H25C 0.9600 .
C26 S2B 1.693(9) .
C26 S2A 1.678(8) .
C26 H26A 0.9600 .
C26 H26B 0.9600 .
C26 H26C 0.9600 .
C27 S1 1.747(5) .
C27 H27A 0.9600 .
C27 H27B 0.9600 .
C27 H27C 0.9600 .
C28 S1 1.766(6) .
C28 H28A 0.9600 .
C28 H28B 0.9600 .
C28 H28C 0.9600 .
C31 S3 1.760(6) .
C31 H31A 0.9600 .
C31 H31B 0.9600 .
C31 H31C 0.9600 .
C32 S3 1.736(7) .
C32 H32A 0.9600 .
C32 H32B 0.9600 .
C32 H32C 0.9600 .
O1 Zn1 1.985(3) 1_654
O1 Zn3 2.136(3) 1_654
O4 Zn1 1.978(3) 1_644
O10 H10 0.8200 .
O11 Zn3 2.144(3) 2_557
O16 Zn3 2.093(4) 2_567
O17 Zn2 1.973(4) 1_565
O20 S2B 1.478(5) .
O20 S2A 1.579(6) .
O21 H21 0.8200 .
O22 S1 1.532(4) .
O24 S3 1.516(5) .
S4A C30 1.449(10) .
S4A O23 1.756(6) .
S4A C29 1.781(10) .
S4B O23 1.537(5) .
S4B C30 1.675(8) .
S4B C29 1.723(8) .
C29 H29A 0.9600 .
C29 H29B 0.9600 .
C29 H29C 0.9600 .
C30 H30A 0.9600 .
C30 H30B 0.9600 .
C30 H30C 0.9600 .
